data_1529122
loop_
_publ_author_name
'Folchnandt, M.'
'Schneck, C.'
'Schleid, T.'

_publ_section_title
;
 Ueber Sesquiselenide der Lanthanoide: Einkristalle von Ce2 Se3 im C-, Gd2
 Se3 im U- und Lu2 Se3 im Z-Typ
;
_journal_name_full 'Zeitschrift fuer Anorganische und Allgemeine Chemie'
_journal_page_first 149
_journal_page_last 155
_journal_volume 630
_journal_year 2004
_chemical_formula_sum 'Gd2 Se3'
_space_group_IT_number 62
_symmetry_space_group_name_Hall '-P 2ac 2n'
_symmetry_space_group_name_H-M 'P n m a'
_cell_angle_alpha 90
_cell_angle_beta 90
_cell_angle_gamma 90
_cell_formula_units_Z 4
_cell_length_a 11.182
_cell_length_b 4.0348
_cell_length_c 10.971
_cell_volume 494.980
_citation_journal_id_ASTM ZAACAB
_cod_data_source_file Folchnandt_ZAACAB_2004_108.cif
_cod_data_source_block Gd2Se3
_cod_original_cell_volume 494.9801
_cod_database_code 1529122

loop_
_symmetry_equiv_pos_as_xyz
x,y,z
-x+1/2,-y,z+1/2
x+1/2,-y+1/2,-z+1/2
-x,y+1/2,-z
-x,-y,-z
x-1/2,y,-z-1/2
-x-1/2,y-1/2,z-1/2
x,-y-1/2,z

loop_
_atom_site_label
_atom_site_type_symbol
_atom_site_fract_x
_atom_site_fract_y
_atom_site_fract_z
_atom_site_occupancy
_atom_site_U_iso_or_equiv
Se2 Se-2 0.8789 0.25 0.5548 1 0.0
Se3 Se-2 0.2257 0.25 0.199 1 0.0
Se1 Se-2 0.0466 0.25 0.8731 1 0.0
Gd1 Gd+3 0.98713 0.25 0.31359 1 0.0
Gd2 Gd+3 0.30786 0.25 0.50245 1 0.0
